data_9004796
loop_
_publ_author_name
'Krivovichev, S. V.'
'Burns, P. C.'

_publ_section_title
;Crystal chemistry of uranyl molybdates. IX. A novel uranyl molybdate sheet in
 the structure of Tl2[(UO2)2O(MoO5)]
;
_journal_name_full 'The Canadian Mineralogist'
_journal_page_first 1225
_journal_page_last 1231
_journal_paper_doi 10.2113/gscanmin.41.5.1225
_journal_volume 41
_journal_year 2003
_chemical_formula_structural Tl2[(UO2)2O(MoO5)]
_chemical_formula_sum 'Mo2 O20 Tl4 U4'
_space_group_IT_number 14
_symmetry_space_group_name_Hall '-P 2yn'
_symmetry_space_group_name_H-M 'P 1 21/n 1'
_cell_angle_alpha 90
_cell_angle_beta 104.122
_cell_angle_gamma 90
_cell_length_a 8.2527
_cell_length_b 28.5081
_cell_length_c 9.1555
_cell_formula_units_Z 4
_cell_volume 2088.906
_database_code_amcsd 0005889
_exptl_crystal_density_diffrn 7.255
_cod_original_formula_sum 'U4 Tl4 Mo2 O20'
_cod_database_code 9004796
_amcsd_formula_title Tl2[(UO2)2O(MoO5)]

loop_
_space_group_symop_operation_xyz
x,y,z
1/2+x,1/2-y,1/2+z
1/2-x,1/2+y,1/2-z
-x,-y,-z

loop_
_atom_site_aniso_label
_atom_site_aniso_U_11
_atom_site_aniso_U_22
_atom_site_aniso_U_33
_atom_site_aniso_U_12
_atom_site_aniso_U_13
_atom_site_aniso_U_23
U1 0.01000 0.00630 0.00980 0.00018 -0.00043 -0.00020
U2 0.00950 0.00710 0.00918 0.00080 -0.00051 0.00100
U3 0.01090 0.00610 0.01013 0.00006 -0.00083 0.00020
U4 0.01060 0.00570 0.00873 -0.00030 0.00027 0.00020
Tl1 0.02740 0.02060 0.02220 0.00060 0.00960 -0.00080
Tl2 0.03660 0.03450 0.02370 -0.00490 0.00940 -0.00600
Tl3 0.02950 0.03230 0.04570 -0.00220 0.00990 0.00570
Tl4 0.03800 0.03450 0.05060 -0.00200 0.02170 0.01090
Mo1 0.01060 0.00560 0.00950 -0.00040 -0.00080 0.00030
Mo2 0.01250 0.00600 0.00950 -0.00080 -0.00190 0.00010
O1 0.01600 0.01400 0.02300 -0.00300 0.00800 0.00100
O2 0.02900 0.00700 0.01500 -0.00100 -0.00700 0.00400
O3 0.01600 0.02400 0.01900 0.00000 0.00700 0.00500
O4 0.01500 0.02200 0.01900 0.00300 0.00500 0.00100
O5 0.01800 0.00400 0.01400 -0.00100 -0.00300 0.00600
O6 0.01500 0.00700 0.01600 0.00000 -0.00700 0.00400
O7 0.01900 0.01000 0.01700 -0.00300 -0.00500 -0.00200
O8 0.02100 0.01500 0.01800 -0.00400 0.00300 0.00000
O9 0.02200 0.03000 0.01900 -0.00100 0.00900 -0.00300
O10 0.02100 0.01900 0.01000 0.00400 0.00200 -0.00200
O11 0.02000 0.01100 0.00900 -0.00300 -0.00300 -0.00300
O12 0.01500 0.00900 0.01300 0.00300 -0.00400 -0.00100
O13 0.01700 0.01000 0.01400 -0.00300 0.00000 -0.00300
O14 0.02700 0.01100 0.02000 -0.00400 -0.01400 0.00800
O15 0.02100 0.03400 0.02000 0.00200 0.01200 -0.00500
O16 0.02900 0.01600 0.02300 0.00500 0.01200 0.00900
O17 0.03500 0.02100 0.02200 -0.00500 0.01800 -0.00500
O18 0.01800 0.02100 0.02300 -0.00200 -0.00300 0.00400
O19 0.02500 0.00900 0.01700 -0.00400 0.00000 0.00100
O20 0.02900 0.02300 0.02000 -0.00400 0.01100 0.00300

loop_
_atom_site_label
_atom_site_fract_x
_atom_site_fract_y
_atom_site_fract_z
_atom_site_occupancy
_atom_site_U_iso_or_equiv
U1 0.41320 0.09965 0.91820 1.00000 0.00917
U2 -0.17362 0.16754 0.28007 1.00000 0.00908
U3 0.17917 0.18742 0.63612 1.00000 0.00960
U4 0.01842 0.06801 0.52999 1.00000 0.00872
Tl1 -0.07176 0.12421 0.89186 1.00000 0.02280
Tl2 -0.24059 -0.01384 0.81425 1.00000 0.03120
Tl3 -0.47944 0.09974 0.47969 1.00000 0.03570
Tl4 0.81118 0.29198 0.70214 0.86600 0.03920
Tl5 0.73470 0.27650 0.60390 0.13400 0.09000
Mo1 0.60070 0.20996 0.93957 1.00000 0.00920
Mo2 -0.22790 0.03084 0.18158 1.00000 0.01010
O1 0.17910 0.06900 0.42660 1.00000 0.01700
O2 -0.11180 0.00440 0.36920 1.00000 0.01900
O3 0.00050 0.16090 0.19610 1.00000 0.01900
O4 -0.35520 0.17650 0.35750 1.00000 0.01800
O5 0.63980 0.15170 0.04440 1.00000 0.01310
O6 0.74500 0.23310 0.12160 1.00000 0.01460
O7 0.49480 0.26640 0.92220 1.00000 0.01700
O8 -0.14480 0.06440 0.63390 1.00000 0.01800
O9 0.05450 0.20490 0.76470 1.00000 0.02300
O10 0.28830 0.11650 0.04800 1.00000 0.01700
O11 0.19820 0.11030 0.72040 1.00000 0.01440
O12 -0.18360 0.08840 0.30810 1.00000 0.01340
O13 -0.02380 0.14560 0.50250 1.00000 0.01440
O14 0.40160 0.17920 0.84110 1.00000 0.02300
O15 0.54670 0.08310 0.79670 1.00000 0.02400
O16 0.31400 0.17480 0.50980 1.00000 0.02200
O17 -0.09840 0.04580 0.06560 1.00000 0.02400
O18 -0.43700 0.05280 0.11290 1.00000 0.02200
O19 -0.28150 -0.02830 0.11180 1.00000 0.01800
O20 0.71920 0.21010 0.81140 1.00000 0.02300

loop_
_cod_related_entry_id
_cod_related_entry_database
_cod_related_entry_code
1 AMCSD 0005889
